data_2202063
loop_
_publ_author_name
'Low, John Nicolson'
'Cobo, Justo'
'L\'opez, M. Dolores'
'Nogueras, Manuel'
'S\'anchez, Adolfo'

_publ_section_title
;Benzotriazol-1-yl
 4,6-di-<i>O</i>-acetyl-2,3-dideoxy-\a-<small>D</small>-<i>erythro</i>-hex-2-enpyranoside
;
_journal_issue 3
_journal_name_full 'Acta Crystallographica Section E'
_journal_page_first o334
_journal_page_last o336
_journal_paper_doi 10.1107/S1600536803003362
_journal_volume 59
_journal_year 2003
_chemical_formula_iupac 'C16 H17 N3 O5'
_chemical_formula_moiety 'C16 H17 N3 O5'
_chemical_formula_sum 'C16 H17 N3 O5'
_chemical_formula_weight 331.33
_chemical_melting_point 382
_chemical_name_systematic
;
6(R)-Acetoxymethyl-5(S)-acetyl-2(S)-(benzotriazol-1-yl)-5,6-dihydro-2H-pyran
;
_space_group_IT_number 4
_symmetry_cell_setting monoclinic
_symmetry_space_group_name_Hall 'P 2yb'
_symmetry_space_group_name_H-M 'P 1 21 1'
_atom_sites_solution_hydrogens geom
_atom_sites_solution_primary direct
_atom_sites_solution_secondary difmap
_cell_angle_alpha 90.00
_cell_angle_beta 94.139(3)
_cell_angle_gamma 90.00
_cell_formula_units_Z 2
_cell_length_a 5.5167(3)
_cell_length_b 17.7388(11)
_cell_length_c 8.2217(5)
_cell_measurement_reflns_used 1883
_cell_measurement_temperature 120.0(2)
_cell_measurement_theta_max 27.48
_cell_measurement_theta_min 3.38
_cell_volume 802.47(8)
_computing_cell_refinement 'DENZO-SMN (Otwinowski & Minor, 1997)'
_computing_data_collection 'KappaCCD Server Software (Nonius, 1997)'
_computing_data_reduction DENZO-SMN
_computing_molecular_graphics 'ORTEPII (Johnson, 1976) and PLATON (Spek, 2002)'
_computing_publication_material 'SHELXL97 and WordPerfect macro PRPKAPPA (Ferguson, 1999)'
_computing_structure_refinement 'SHELXL97 (Sheldrick, 1997)'
_computing_structure_solution 'SHELXS97 (Sheldrick, 1997)'
_diffrn_ambient_temperature 120.0(2)
_diffrn_measured_fraction_theta_full 0.988
_diffrn_measured_fraction_theta_max 0.988
_diffrn_measurement_device_type 'Nonius KappaCCD'
_diffrn_measurement_method '\f scans and \w scans with \k offsets'
_diffrn_radiation_monochromator graphite
_diffrn_radiation_source 'fine-focus sealed X-ray tube'
_diffrn_radiation_type 'Mo K\a'
_diffrn_radiation_wavelength 0.71073
_diffrn_reflns_av_R_equivalents 0.0708
_diffrn_reflns_av_sigmaI/netI 0.0793
_diffrn_reflns_limit_h_max 7
_diffrn_reflns_limit_h_min -7
_diffrn_reflns_limit_k_max 23
_diffrn_reflns_limit_k_min -19
_diffrn_reflns_limit_l_max 10
_diffrn_reflns_limit_l_min -10
_diffrn_reflns_number 6197
_diffrn_reflns_theta_full 27.48
_diffrn_reflns_theta_max 27.48
_diffrn_reflns_theta_min 3.38
_diffrn_standards_decay_% negligible
_exptl_absorpt_coefficient_mu 0.104
_exptl_absorpt_correction_T_max 0.9959
_exptl_absorpt_correction_T_min 0.9735
_exptl_absorpt_correction_type multi-scan
_exptl_absorpt_process_details '(DENZO-SMN; Otwinowski & Minor, 1997)'
_exptl_crystal_colour colourless
_exptl_crystal_density_diffrn 1.371
_exptl_crystal_density_method 'not measured'
_exptl_crystal_description plate
_exptl_crystal_F_000 348
_exptl_crystal_size_max 0.26
_exptl_crystal_size_mid 0.24
_exptl_crystal_size_min 0.04
_refine_diff_density_max 0.188
_refine_diff_density_min -0.213
_refine_ls_extinction_method none
_refine_ls_goodness_of_fit_ref 1.002
_refine_ls_hydrogen_treatment constr
_refine_ls_matrix_type full
_refine_ls_number_parameters 219
_refine_ls_number_reflns 1883
_refine_ls_number_restraints 1
_refine_ls_restrained_S_all 1.002
_refine_ls_R_factor_all 0.0839
_refine_ls_R_factor_gt 0.0457
_refine_ls_shift/su_max <0.001
_refine_ls_shift/su_mean 0.000
_refine_ls_structure_factor_coef Fsqd
_refine_ls_weighting_details 'w = 1/[\s^2^(Fo^2^)+(0.0424P)^2^] where P = (Fo^2^+2Fc^2^)/3'
_refine_ls_weighting_scheme calc
_refine_ls_wR_factor_gt 0.0828
_refine_ls_wR_factor_ref 0.0936
_reflns_number_gt 1341
_reflns_number_total 1883
_reflns_threshold_expression I>2\s(I)
_cod_data_source_file na6204.cif
_cod_data_source_block I
_cod_depositor_comments
;
The following automatic conversions were performed:

'_exptl_absorpt_correction_type' value 'Multi-scan' changed to
'multi-scan' according to
/home/saulius/struct/CIF-dictionaries/cif_core.dic dictionary named
'cif_core.dic' version 2.4.1 from 2010-06-29.

Automatic conversion script
Id: cif_fix_values 1715 2011-07-08 13:25:40Z adriana 
;
_cod_original_sg_symbol_H-M 'P 21'
_cod_database_code 2202063
_cod_database_fobs_code 2202063

loop_
_symmetry_equiv_pos_as_xyz
'x, y, z'
'-x, y+1/2, -z'

loop_
_atom_site_label
_atom_site_fract_x
_atom_site_fract_y
_atom_site_fract_z
_atom_site_U_iso_or_equiv
_atom_site_adp_type
_atom_site_calc_flag
_atom_site_refinement_flags
_atom_site_occupancy
_atom_site_disorder_assembly
_atom_site_disorder_group
_atom_site_type_symbol
N1 0.7679(4) 0.69893(15) 0.6608(3) 0.0254(6) Uani d . 1 . . N
C11 0.6080(5) 0.7425(2) 0.7612(3) 0.0250(7) Uani d . 1 . . C
C12 0.5295(5) 0.8153(2) 0.6835(4) 0.0284(7) Uani d . 1 . . C
C13 0.5810(6) 0.8808(2) 0.7532(4) 0.0298(8) Uani d . 1 . . C
C14 0.7404(5) 0.88614(19) 0.9090(4) 0.0244(7) Uani d . 1 . . C
O14 0.9202(4) 0.94485(12) 0.8918(3) 0.0272(5) Uani d . 1 . . O
C141 0.8755(6) 1.01337(19) 0.9523(4) 0.0261(8) Uani d . 1 . . C
O141 0.6920(4) 1.02814(15) 1.0167(3) 0.0459(7) Uani d . 1 . . O
C142 1.0753(6) 1.0668(2) 0.9242(4) 0.0318(8) Uani d . 1 . . C
C15 0.8839(5) 0.81421(18) 0.9377(3) 0.0227(7) Uani d . 1 . . C
C151 1.0075(5) 0.8129(2) 1.1064(4) 0.0267(7) Uani d . 1 . . C
O15 1.1599(4) 0.74645(12) 1.1233(2) 0.0291(5) Uani d . 1 . . O
C152 1.3724(5) 0.7541(2) 1.2157(4) 0.0263(7) Uani d . 1 . . C
O151 1.4415(4) 0.81303(13) 1.2726(3) 0.0324(6) Uani d . 1 . . O
C153 1.5006(6) 0.68044(19) 1.2367(4) 0.0286(8) Uani d . 1 . . C
O16 0.7184(4) 0.75127(12) 0.9219(2) 0.0243(5) Uani d . 1 . . O
N2 0.9585(4) 0.73299(17) 0.5913(3) 0.0318(7) Uani d . 1 . . N
N3 1.0889(5) 0.68069(17) 0.5264(3) 0.0343(7) Uani d . 1 . . N
C3A 0.9857(6) 0.6115(2) 0.5538(3) 0.0276(8) Uani d . 1 . . C
C4 1.0527(6) 0.5388(2) 0.5080(4) 0.0339(9) Uani d . 1 . . C
C5 0.9114(7) 0.4802(2) 0.5518(5) 0.0396(9) Uani d . 1 . . C
C6 0.7022(7) 0.4923(2) 0.6395(4) 0.0379(9) Uani d . 1 . . C
C7 0.6326(6) 0.5629(2) 0.6851(4) 0.0317(8) Uani d . 1 . . C
C7A 0.7781(5) 0.62277(19) 0.6408(4) 0.0260(8) Uani d . 1 . . C
H11 0.4578 0.7116 0.7706 0.030 Uiso calc R 1 . . H
H12 0.4397 0.8145 0.5805 0.034 Uiso calc R 1 . . H
H13 0.5161 0.9256 0.7041 0.036 Uiso calc R 1 . . H
H14 0.6410 0.8971 1.0032 0.029 Uiso calc R 1 . . H
H14A 1.0485 1.1142 0.9816 0.048 Uiso calc R 1 . . H
H14B 1.0784 1.0767 0.8071 0.048 Uiso calc R 1 . . H
H14C 1.2307 1.0448 0.9654 0.048 Uiso calc R 1 . . H
H15 1.0080 0.8097 0.8553 0.027 Uiso calc R 1 . . H
H15A 1.1077 0.8588 1.1250 0.032 Uiso calc R 1 . . H
H15B 0.8844 0.8118 1.1883 0.032 Uiso calc R 1 . . H
H15C 1.4447 0.6543 1.3321 0.043 Uiso calc R 1 . . H
H15D 1.6762 0.6892 1.2525 0.043 Uiso calc R 1 . . H
H15E 1.4654 0.6494 1.1392 0.043 Uiso calc R 1 . . H
H4 1.1917 0.5307 0.4486 0.041 Uiso calc R 1 . . H
H5 0.9537 0.4302 0.5231 0.048 Uiso calc R 1 . . H
H6 0.6075 0.4502 0.6675 0.046 Uiso calc R 1 . . H
H7 0.4926 0.5707 0.7438 0.038 Uiso calc R 1 . . H

loop_
_atom_site_aniso_label
_atom_site_aniso_U_11
_atom_site_aniso_U_22
_atom_site_aniso_U_33
_atom_site_aniso_U_12
_atom_site_aniso_U_13
_atom_site_aniso_U_23
N1 0.0253(14) 0.0284(18) 0.0227(13) -0.0050(12) 0.0022(12) -0.0018(11)
C11 0.0186(13) 0.032(2) 0.0240(15) -0.0050(15) -0.0005(13) -0.0060(15)
C12 0.0235(15) 0.034(2) 0.0272(16) 0.0003(16) -0.0031(13) 0.0016(17)
C13 0.0229(15) 0.030(2) 0.036(2) 0.0049(16) 0.0003(16) 0.0080(17)
C14 0.0195(15) 0.0246(19) 0.0289(17) -0.0020(15) -0.0007(14) 0.0024(14)
O14 0.0245(11) 0.0228(13) 0.0349(12) -0.0037(10) 0.0066(10) -0.0027(10)
C141 0.0298(17) 0.028(2) 0.0201(15) -0.0007(15) 0.0001(15) 0.0032(14)
O141 0.0421(14) 0.0344(15) 0.0640(17) -0.0003(13) 0.0232(14) -0.0055(14)
C142 0.0343(18) 0.029(2) 0.0313(17) -0.0085(16) -0.0031(15) 0.0019(15)
C15 0.0208(14) 0.0198(19) 0.0276(15) -0.0023(15) 0.0021(13) -0.0036(15)
C151 0.0270(15) 0.025(2) 0.0274(16) 0.0036(15) -0.0047(13) -0.0049(15)
O15 0.0264(11) 0.0267(14) 0.0330(12) 0.0010(11) -0.0068(10) -0.0051(11)
C152 0.0252(15) 0.031(2) 0.0225(15) 0.0015(16) 0.0018(13) 0.0024(16)
O151 0.0299(12) 0.0295(15) 0.0362(12) 0.0013(12) -0.0094(10) -0.0091(12)
C153 0.0294(17) 0.031(2) 0.0254(16) 0.0038(15) 0.0008(14) 0.0023(15)
O16 0.0241(10) 0.0270(13) 0.0215(10) -0.0052(10) -0.0015(9) -0.0001(10)
N2 0.0254(14) 0.0425(19) 0.0282(14) -0.0123(14) 0.0057(12) -0.0048(14)
N3 0.0297(14) 0.043(2) 0.0307(15) -0.0037(14) 0.0066(13) -0.0072(14)
C3A 0.0273(16) 0.034(2) 0.0209(15) 0.0012(16) -0.0003(14) -0.0049(15)
C4 0.0308(18) 0.041(3) 0.0284(17) 0.0076(17) -0.0065(15) -0.0063(16)
C5 0.047(2) 0.031(2) 0.039(2) 0.0090(19) -0.0118(18) -0.0034(17)
C6 0.042(2) 0.035(2) 0.036(2) -0.0055(18) -0.0069(18) 0.0067(17)
C7 0.0312(18) 0.037(2) 0.0263(17) -0.0021(17) -0.0014(15) 0.0025(16)
C7A 0.0257(16) 0.032(2) 0.0194(15) -0.0007(15) -0.0045(13) -0.0009(13)

loop_
_atom_type_symbol
_atom_type_description
_atom_type_scat_dispersion_real
_atom_type_scat_dispersion_imag
_atom_type_scat_source
C C 0.0033 0.0016 'International Tables Vol C Tables 4.2.6.8 and 6.1.1.4'
H H 0.0000 0.0000 'International Tables Vol C Tables 4.2.6.8 and 6.1.1.4'
N N 0.0061 0.0033 'International Tables Vol C Tables 4.2.6.8 and 6.1.1.4'
O O 0.0106 0.0060 'International Tables Vol C Tables 4.2.6.8 and 6.1.1.4'

loop_
_geom_angle_atom_site_label_1
_geom_angle_atom_site_label_2
_geom_angle_atom_site_label_3
_geom_angle
_geom_angle_publ_flag
C7A N1 N2 110.3(2) no
C7A N1 C11 128.3(2) no
N2 N1 C11 120.8(3) no
O16 C11 N1 110.2(2) no
O16 C11 C12 113.2(3) no
N1 C11 C12 112.4(2) no
O16 C11 H11 106.9 no
N1 C11 H11 106.9 no
C12 C11 H11 106.9 no
C13 C12 C11 122.1(3) no
C13 C12 H12 119.0 no
C11 C12 H12 119.0 no
C12 C13 C14 121.4(3) no
C12 C13 H13 119.3 no
C14 C13 H13 119.3 no
O14 C14 C13 108.9(3) no
O14 C14 C15 105.5(2) no
C13 C14 C15 110.4(3) no
O14 C14 H14 110.7 no
C13 C14 H14 110.7 no
C15 C14 H14 110.7 no
C141 O14 C14 117.9(2) no
O141 C141 O14 122.8(3) no
O141 C141 C142 125.9(3) no
O14 C141 C142 111.2(3) no
C141 C142 H14A 109.5 no
C141 C142 H14B 109.5 no
H14A C142 H14B 109.5 no
C141 C142 H14C 109.5 no
H14A C142 H14C 109.5 no
H14B C142 H14C 109.5 no
O16 C15 C151 108.3(2) no
O16 C15 C14 108.6(2) no
C151 C15 C14 110.8(3) no
O16 C15 H15 109.7 no
C151 C15 H15 109.7 no
C14 C15 H15 109.7 no
O15 C151 C15 108.8(2) no
O15 C151 H15A 109.9 no
C15 C151 H15A 109.9 no
O15 C151 H15B 109.9 no
C15 C151 H15B 109.9 no
H15A C151 H15B 108.3 no
C152 O15 C151 116.4(2) no
O151 C152 O15 122.9(3) no
O151 C152 C153 125.9(3) no
O15 C152 C153 111.2(3) no
C152 C153 H15C 109.5 no
C152 C153 H15D 109.5 no
H15C C153 H15D 109.5 no
C152 C153 H15E 109.5 no
H15C C153 H15E 109.5 no
H15D C153 H15E 109.5 no
C11 O16 C15 113.2(2) no
N3 N2 N1 108.5(3) no
N2 N3 C3A 108.6(3) no
N3 C3A C4 131.0(3) no
N3 C3A C7A 108.5(3) no
C4 C3A C7A 120.5(3) no
C5 C4 C3A 117.7(3) no
C5 C4 H4 121.2 no
C3A C4 H4 121.2 no
C4 C5 C6 121.3(4) no
C4 C5 H5 119.4 no
C6 C5 H5 119.4 no
C7 C6 C5 122.1(3) no
C7 C6 H6 118.9 no
C5 C6 H6 118.9 no
C6 C7 C7A 116.5(3) no
C6 C7 H7 121.8 no
C7A C7 H7 121.8 no
N1 C7A C7 133.9(3) no
N1 C7A C3A 104.2(3) no
C7 C7A C3A 121.9(3) no

loop_
_geom_bond_atom_site_label_1
_geom_bond_atom_site_label_2
_geom_bond_site_symmetry_2
_geom_bond_distance
_geom_bond_publ_flag
N1 C7A . 1.363(4) no
N1 N2 . 1.373(3) no
N1 C11 . 1.470(4) no
C11 O16 . 1.423(3) no
C11 C12 . 1.492(5) no
C11 H11 . 1.00 no
C12 C13 . 1.318(5) no
C12 H12 . 0.95 no
C13 C14 . 1.503(5) no
C13 H13 . 0.95 no
C14 O14 . 1.452(4) no
C14 C15 . 1.511(4) no
C14 H14 . 1.00 no
O14 C141 . 1.343(4) no
C141 O141 . 1.205(4) no
C141 C142 . 1.485(5) no
C142 H14A . 0.98 no
C142 H14B . 0.98 no
C142 H14C . 0.98 no
C15 O16 . 1.442(4) no
C15 C151 . 1.501(4) no
C15 H15 . 1.00 no
C151 O15 . 1.449(4) no
C151 H15A . 0.99 no
C151 H15B . 0.99 no
O15 C152 . 1.357(4) no
C152 O151 . 1.197(4) no
C152 C153 . 1.489(5) no
C153 H15C . 0.98 no
C153 H15D . 0.98 no
C153 H15E . 0.98 no
N2 N3 . 1.311(4) no
N3 C3A . 1.379(4) no
C3A C4 . 1.399(5) no
C3A C7A . 1.408(4) no
C4 C5 . 1.364(5) no
C4 H4 . 0.95 no
C5 C6 . 1.421(5) no
C5 H5 . 0.95 no
C6 C7 . 1.370(5) no
C6 H6 . 0.95 no
C7 C7A . 1.395(5) no
C7 H7 . 0.95 no

loop_
_geom_hbond_atom_site_label_D
_geom_hbond_atom_site_label_H
_geom_hbond_atom_site_label_A
_geom_hbond_site_symmetry_A
_geom_hbond_distance_DH
_geom_hbond_distance_HA
_geom_hbond_distance_DA
_geom_hbond_angle_DHA
_geom_hbond_publ_flag
C7 H7 O141 2_647 0.95 2.40 3.198(4) 141 y
C6 H6 O151 2_747 0.95 2.50 3.369(5) 152 y
C12 H12 O151 1_454 0.95 2.53 3.378(4) 148 y
C14 H14 O141 . 1.00 2.34 2.690(4) 99 y
C151 H15A O151 . 0.99 2.28 2.670(4) 102 y

loop_
_geom_torsion_atom_site_label_1
_geom_torsion_atom_site_label_2
_geom_torsion_atom_site_label_3
_geom_torsion_atom_site_label_4
_geom_torsion
_geom_torsion_publ_flag
C7A N1 C11 O16 89.1(3) no
N2 N1 C11 O16 -80.9(3) no
C7A N1 C11 C12 -143.6(3) no
N2 N1 C11 C12 46.4(4) no
O16 C11 C12 C13 6.2(4) no
N1 C11 C12 C13 -119.5(3) no
C11 C12 C13 C14 5.3(4) no
C12 C13 C14 O14 132.8(3) no
C12 C13 C14 C15 17.5(4) no
C13 C14 O14 C141 97.5(3) no
C15 C14 O14 C141 -144.1(3) no
C14 O14 C141 O141 -1.4(4) no
C14 O14 C141 C142 -179.7(2) no
O14 C14 C15 O16 -168.1(2) no
C13 C14 C15 O16 -50.7(3) no
O14 C14 C15 C151 73.1(3) no
C13 C14 C15 C151 -169.4(3) no
O16 C15 C151 O15 66.2(3) no
C14 C15 C151 O15 -174.9(2) no
C15 C151 O15 C152 144.3(2) no
C151 O15 C152 O151 -4.8(4) no
C151 O15 C152 C153 174.5(2) no
N1 C11 O16 C15 84.6(3) no
C12 C11 O16 C15 -42.2(3) no
C151 C15 O16 C11 -174.2(2) no
C14 C15 O16 C11 65.4(3) no
C7A N1 N2 N3 0.5(3) no
C11 N1 N2 N3 172.1(2) no
N1 N2 N3 C3A -0.4(3) no
N2 N3 C3A C4 179.1(3) no
N2 N3 C3A C7A 0.2(3) no
N3 C3A C4 C5 -179.3(3) no
C7A C3A C4 C5 -0.5(5) no
C3A C4 C5 C6 0.6(5) no
C4 C5 C6 C7 -0.3(5) no
C5 C6 C7 C7A 0.0(5) no
N2 N1 C7A C7 -179.4(3) no
C11 N1 C7A C7 9.9(5) no
N2 N1 C7A C3A -0.4(3) no
C11 N1 C7A C3A -171.1(3) no
C6 C7 C7A N1 178.9(3) no
C6 C7 C7A C3A 0.0(5) no
N3 C3A C7A N1 0.1(3) no
C4 C3A C7A N1 -178.9(3) no
N3 C3A C7A C7 179.2(3) no
C4 C3A C7A C7 0.2(5) no

loop_
_cod_related_entry_id
_cod_related_entry_database
_cod_related_entry_code
1 ChemSpider 21175045
